data_7104584
loop_
_publ_author_name
'Rauf, Waqar'
'Thompson, Amber L'
'Brown, John M'

_publ_section_title
;
 Comparative catalytic C-H vs. C-Si activation of arenes with Pd
 complexes directed by urea or amide groups.
;
_journal_issue 26
_journal_name_full 'Chemical communications (Cambridge, England)'
_journal_page_first 3874
_journal_page_last 3876
_journal_paper_doi 10.1039/b905717j
_journal_volume 34
_journal_year 2009
_chemical_formula_moiety 'C12 H12 F2 N3 O Pd, C7 H7 O3 S, C2 H3 N'
_chemical_formula_sum 'C21 H22 F2 N4 O4 Pd S'
_chemical_formula_weight 570.89
_chemical_melting_point ?
_space_group_IT_number 2
_symmetry_cell_setting triclinic
_symmetry_space_group_name_Hall '-P 1'
_symmetry_space_group_name_H-M 'P -1'
_atom_sites_solution_hydrogens geom
_atom_sites_solution_primary direct
_audit_creation_date 08-06-13
_audit_creation_method CRYSTALS_ver_12.86
_cell_angle_alpha 77.4887(11)
_cell_angle_beta 82.2803(12)
_cell_angle_gamma 73.9961(12)
_cell_formula_units_Z 2
_cell_length_a 7.5810(2)
_cell_length_b 12.6494(3)
_cell_length_c 13.2132(4)
_cell_measurement_reflns_used 4555
_cell_measurement_temperature 150
_cell_measurement_theta_max 27
_cell_measurement_theta_min 5
_cell_volume 1185.29(6)
_computing_cell_refinement 'DENZO/SCALEPACK (Otwinowski & Minor, 1997)'
_computing_data_collection 'COLLECT (Nonius, 1997-2001).'
_computing_data_reduction 'DENZO/SCALEPACK (Otwinowski & Minor, 1997)'
_computing_molecular_graphics 'CAMERON (Watkin et al., 1996)'
_computing_publication_material 'CRYSTALS (Betteridge et al., 2003)'
_computing_structure_refinement 'CRYSTALS (Betteridge et al., 2003)'
_computing_structure_solution 'SHELXS 86 (Sheldrick, 1986)'
_diffrn_ambient_temperature 150
_diffrn_measured_fraction_theta_full 0.985
_diffrn_measured_fraction_theta_max 0.949
_diffrn_measurement_device 'Nonius KappaCCD'
_diffrn_measurement_device_type Area
_diffrn_measurement_method \w
_diffrn_radiation_monochromator graphite
_diffrn_radiation_type 'Mo K\a'
_diffrn_radiation_wavelength 0.71073
_diffrn_reflns_av_R_equivalents 0.127
_diffrn_reflns_limit_h_max 9
_diffrn_reflns_limit_h_min -9
_diffrn_reflns_limit_k_max 16
_diffrn_reflns_limit_k_min -16
_diffrn_reflns_limit_l_max 17
_diffrn_reflns_limit_l_min -17
_diffrn_reflns_number 16083
_diffrn_reflns_theta_full 25.224
_diffrn_reflns_theta_max 27.417
_diffrn_reflns_theta_min 5.122
_diffrn_standards_number 0
_exptl_absorpt_coefficient_mu 0.921
_exptl_absorpt_correction_T_max 0.95
_exptl_absorpt_correction_T_min 0.73
_exptl_absorpt_correction_type multi-scan
_exptl_absorpt_process_details 'DENZO/SCALEPACK (Otwinowski & Minor, 1997)'
_exptl_crystal_colour clear_pale_colourless
_exptl_crystal_density_diffrn 1.599
_exptl_crystal_density_meas ?
_exptl_crystal_density_method .
_exptl_crystal_description needle
_exptl_crystal_F_000 576
_exptl_crystal_size_max 0.38
_exptl_crystal_size_mid 0.09
_exptl_crystal_size_min 0.06
_refine_diff_density_max 1.92
_refine_diff_density_min -1.48
_refine_ls_extinction_method None
_refine_ls_goodness_of_fit_ref 0.9889
_refine_ls_hydrogen_treatment constr
_refine_ls_matrix_type full
_refine_ls_number_parameters 299
_refine_ls_number_reflns 4225
_refine_ls_number_restraints 0
_refine_ls_R_factor_all 0.0815
_refine_ls_R_factor_gt 0.0679
_refine_ls_shift/su_max 0.000313
_refine_ls_structure_factor_coef F
_refine_ls_weighting_details
;
Method, part 1, Chebychev polynomial, (Watkin, 1994, Prince, 1982)
[weight] = 1.0/[A~0~*T~0~(x)+A~1~*T~1~(x) ... +A~n-1~]*T~n-1~(x)]
where A~i~ are the Chebychev coefficients listed below and x= Fcalc/Fmax
Method = Robust Weighting (Prince, 1982)
W = [weight] * [1-(deltaF/6*sigmaF)^2^]^2^
A~i~ are:
1.41 1.14 0.768
;
_refine_ls_weighting_scheme calc
_refine_ls_wR_factor_all 0.1026
_refine_ls_wR_factor_gt 0.0794
_refine_ls_wR_factor_ref 0.0794
_reflns_limit_h_max 9
_reflns_limit_h_min -9
_reflns_limit_k_max 16
_reflns_limit_k_min -15
_reflns_limit_l_max 17
_reflns_limit_l_min 0
_reflns_number_gt 4225
_reflns_number_total 5124
_reflns_threshold_expression I>2.0\s(I)
_oxford_diffrn_Wilson_B_factor 3.10
_oxford_diffrn_Wilson_scale 4.26
_oxford_refine_ls_r_factor_ref 0.0679
_oxford_refine_ls_scale 0.555(5)
_oxford_reflns_number_all 5123
_oxford_reflns_threshold_expression_ref I>2.0\s(I)
_oxford_structure_analysis_title 5876
_cod_data_source_file b905717j.txt
_cod_data_source_block 8
_cod_depositor_comments
;
The following automatic conversions were performed:
'_symmetry_cell_setting' value 'Triclinic' changed to 'triclinic'
according to '/home/saulius/struct/CIF-dictionaries/cif_core.dic'
dictionary named 'cif_core.dic' version 2.4.1 from 2010-06-29.

Automatic conversion script
Id: cif_fix_enum 1527 2010-12-29 10:47:43Z saulius 

The following automatic conversions were performed:

'_chemical_melting_point' value 'not measured' was changed to '?' -
the value is undefined or not given.

Automatic conversion script
Id: cif_fix_values 1646 2011-03-28 12:23:43Z adriana 
;
_cod_original_sg_symbol_H-M 'P -1 '
_cod_original_formula_sum 'C21 H22 F2 N4 O4 Pd1 S1'
_cod_database_code 7104584

loop_
_symmetry_equiv_pos_as_xyz
x,y,z
-x,-y,-z

loop_
_atom_site_label
_atom_site_type_symbol
_atom_site_fract_x
_atom_site_fract_y
_atom_site_fract_z
_atom_site_U_iso_or_equiv
_atom_site_occupancy
_atom_site_adp_type
_atom_site_refinement_flags_posn
_atom_site_refinement_flags_adp
_atom_site_refinement_flags_occupancy
_atom_site_disorder_assembly
_atom_site_disorder_group
_oxford_atom_site_special_shape
_atom_site_attached_hydrogens
Pd1 Pd 0.20747(5) 0.10306(3) 0.00009(3) 0.0384 1.0000 Uani . . . . . . .
O2 O 0.3462(6) 0.0880(3) -0.1360(3) 0.0482 1.0000 Uani . . . . . . .
C3 C 0.4290(7) 0.0005(4) -0.1703(4) 0.0401 1.0000 Uani . . . . . . .
N4 N 0.4269(6) -0.1019(3) -0.1217(3) 0.0377 1.0000 Uani . . . . . . .
C5 C 0.3288(6) -0.1353(4) -0.0230(4) 0.0362 1.0000 Uani . . . . . . .
C6 C 0.2296(7) -0.0607(4) 0.0368(4) 0.0367 1.0000 Uani . . . . . . .
C7 C 0.1434(7) -0.1125(4) 0.1285(4) 0.0407 1.0000 Uani . . . . . . .
F8 F 0.0380(6) -0.0533(3) 0.1991(3) 0.0604 1.0000 Uani . . . . . . .
C9 C 0.1606(8) -0.2253(4) 0.1546(4) 0.0453 1.0000 Uani . . . . . . .
F10 F 0.0725(6) -0.2669(3) 0.2447(3) 0.0628 1.0000 Uani . . . . . . .
C11 C 0.2641(8) -0.2984(4) 0.0924(4) 0.0434 1.0000 Uani . . . . . . .
C12 C 0.3486(7) -0.2515(4) 0.0005(4) 0.0415 1.0000 Uani . . . . . . .
C13 C 0.5401(9) 0.0126(5) -0.2739(4) 0.0486 1.0000 Uani . . . . . . .
N14 N 0.2025(6) 0.2739(4) -0.0421(4) 0.0441 1.0000 Uani . . . . . . .
C15 C 0.2109(6) 0.3648(4) -0.0530(3) 0.0361 1.0000 Uani . . . . . . .
C16 C 0.2240(7) 0.4788(4) -0.0642(4) 0.0408 1.0000 Uani . . . . . . .
N17 N 0.0607(6) 0.1458(4) 0.1275(4) 0.0431 1.0000 Uani . . . . . . .
C18 C -0.0287(7) 0.1929(4) 0.1890(4) 0.0422 1.0000 Uani . . . . . . .
C19 C -0.1425(9) 0.2502(5) 0.2674(5) 0.0547 1.0000 Uani . . . . . . .
S20 S 0.70275(17) 0.62763(10) 0.76233(8) 0.0364 1.0000 Uani . . . . . . .
O21 O 0.5611(6) 0.5803(3) 0.8263(3) 0.0460 1.0000 Uani . . . . . . .
O22 O 0.6702(6) 0.7462(3) 0.7631(3) 0.0498 1.0000 Uani . . . . . . .
O23 O 0.8866(6) 0.5631(4) 0.7866(3) 0.0532 1.0000 Uani . . . . . . .
C24 C 0.6809(6) 0.6193(4) 0.6321(3) 0.0363 1.0000 Uani . . . . . . .
C25 C 0.5659(8) 0.7067(5) 0.5700(4) 0.0457 1.0000 Uani . . . . . . .
C26 C 0.5484(9) 0.6973(6) 0.4687(4) 0.0550 1.0000 Uani . . . . . . .
C27 C 0.6447(9) 0.6040(6) 0.4290(4) 0.0561 1.0000 Uani . . . . . . .
C28 C 0.7566(9) 0.5169(6) 0.4927(5) 0.0578 1.0000 Uani . . . . . . .
C29 C 0.7752(9) 0.5245(5) 0.5945(4) 0.0511 1.0000 Uani . . . . . . .
C30 C 0.6295(12) 0.5948(9) 0.3168(5) 0.0820 1.0000 Uani . . . . . . .
N31 N 0.2406(10) -0.0302(6) 0.5333(6) 0.0845 1.0000 Uani . . . . . . .
C32 C 0.1591(10) 0.0599(6) 0.5363(5) 0.0601 1.0000 Uani . . . . . . .
C33 C 0.0526(12) 0.1737(6) 0.5367(6) 0.0728 1.0000 Uani . . . . . . .
H41 H 0.4942 -0.1591 -0.1545 0.0456 1.0000 Uiso R . . . . . .
H111 H 0.2752 -0.3763 0.1115 0.0500 1.0000 Uiso R . . . . . .
H121 H 0.4190 -0.2958 -0.0454 0.0522 1.0000 Uiso R . . . . . .
H132 H 0.5824 -0.0598 -0.2946 0.0730 1.0000 Uiso R . . . . . .
H131 H 0.6441 0.0401 -0.2649 0.0730 1.0000 Uiso R . . . . . .
H133 H 0.4674 0.0670 -0.3246 0.0732 1.0000 Uiso R . . . . . .
H163 H 0.1385 0.5312 -0.1101 0.0600 1.0000 Uiso R . . . . . .
H161 H 0.2026 0.5033 0.0016 0.0600 1.0000 Uiso R . . . . . .
H162 H 0.3468 0.4848 -0.0924 0.0599 1.0000 Uiso R . . . . . .
H191 H -0.0767 0.2973 0.2884 0.0748 1.0000 Uiso R . . . . . .
H192 H -0.1731 0.1966 0.3256 0.0752 1.0000 Uiso R . . . . . .
H193 H -0.2518 0.2978 0.2376 0.0751 1.0000 Uiso R . . . . . .
H251 H 0.5006 0.7722 0.5951 0.0509 1.0000 Uiso R . . . . . .
H261 H 0.4750 0.7584 0.4258 0.0632 1.0000 Uiso R . . . . . .
H281 H 0.8198 0.4506 0.4680 0.0710 1.0000 Uiso R . . . . . .
H291 H 0.8462 0.4638 0.6384 0.0581 1.0000 Uiso R . . . . . .
H301 H 0.7245 0.5319 0.2988 0.1440 1.0000 Uiso R . . . . . .
H303 H 0.6395 0.6633 0.2701 0.1441 1.0000 Uiso R . . . . . .
H302 H 0.5112 0.5807 0.3143 0.1440 1.0000 Uiso R . . . . . .
H332 H 0.0734 0.1969 0.5979 0.1071 1.0000 Uiso R . . . . . .
H331 H -0.0770 0.1805 0.5366 0.1071 1.0000 Uiso R . . . . . .
H333 H 0.0913 0.2239 0.4767 0.1071 1.0000 Uiso R . . . . . .

loop_
_atom_site_aniso_label
_atom_site_aniso_U_11
_atom_site_aniso_U_22
_atom_site_aniso_U_33
_atom_site_aniso_U_23
_atom_site_aniso_U_13
_atom_site_aniso_U_12
Pd1 0.0466(2) 0.0329(2) 0.0352(2) -0.00451(14) -0.00538(15) -0.01002(15)
O2 0.064(2) 0.0383(19) 0.0374(19) -0.0013(15) 0.0019(17) -0.0129(17)
C3 0.045(2) 0.040(2) 0.034(2) -0.0033(19) -0.0091(19) -0.009(2)
N4 0.045(2) 0.0366(19) 0.0297(19) -0.0021(15) -0.0023(16) -0.0103(16)
C5 0.041(2) 0.035(2) 0.031(2) 0.0038(17) -0.0107(18) -0.0109(18)
C6 0.044(2) 0.030(2) 0.038(2) -0.0038(18) -0.0139(19) -0.0093(18)
C7 0.052(3) 0.035(2) 0.031(2) -0.0048(18) 0.004(2) -0.009(2)
F8 0.093(3) 0.0424(17) 0.0435(18) -0.0096(14) 0.0144(17) -0.0210(17)
C9 0.064(3) 0.040(3) 0.029(2) 0.0018(19) 0.000(2) -0.017(2)
F10 0.099(3) 0.0450(18) 0.0379(17) -0.0004(13) 0.0143(17) -0.0230(18)
C11 0.057(3) 0.034(2) 0.037(2) 0.0024(19) -0.012(2) -0.011(2)
C12 0.046(3) 0.046(3) 0.035(2) -0.007(2) -0.005(2) -0.014(2)
C13 0.065(3) 0.046(3) 0.032(2) 0.001(2) 0.003(2) -0.019(2)
N14 0.048(2) 0.039(2) 0.044(2) -0.0121(18) -0.0059(19) -0.0066(18)
C15 0.043(2) 0.042(3) 0.0220(19) -0.0058(17) -0.0006(17) -0.0098(19)
C16 0.050(3) 0.039(2) 0.033(2) -0.0017(18) -0.0035(19) -0.013(2)
N17 0.049(2) 0.039(2) 0.043(2) -0.0071(18) -0.0088(19) -0.0117(18)
C18 0.049(3) 0.037(2) 0.039(3) -0.002(2) -0.007(2) -0.012(2)
C19 0.065(3) 0.053(3) 0.042(3) -0.006(2) 0.009(3) -0.016(3)
S20 0.0463(6) 0.0372(6) 0.0234(5) -0.0024(4) -0.0010(4) -0.0103(5)
O21 0.063(2) 0.048(2) 0.0276(16) -0.0030(14) 0.0036(15) -0.0209(17)
O22 0.073(3) 0.044(2) 0.0351(18) -0.0098(15) 0.0044(17) -0.0211(18)
O23 0.052(2) 0.064(2) 0.0397(19) -0.0099(18) -0.0086(16) -0.0058(18)
C24 0.042(2) 0.042(2) 0.0211(19) -0.0007(17) 0.0033(17) -0.0120(19)
C25 0.050(3) 0.044(3) 0.034(2) 0.000(2) -0.001(2) -0.005(2)
C26 0.060(3) 0.065(4) 0.030(2) 0.010(2) -0.004(2) -0.016(3)
C27 0.069(4) 0.074(4) 0.030(3) -0.004(2) -0.002(2) -0.030(3)
C28 0.072(4) 0.064(4) 0.039(3) -0.023(3) 0.006(3) -0.014(3)
C29 0.063(3) 0.045(3) 0.041(3) -0.008(2) -0.009(2) -0.005(2)
C30 0.096(6) 0.136(8) 0.027(3) -0.020(4) 0.005(3) -0.053(5)
N31 0.076(4) 0.077(5) 0.094(5) 0.000(4) -0.012(4) -0.017(3)
C32 0.065(4) 0.066(4) 0.049(3) 0.002(3) -0.010(3) -0.023(3)
C33 0.092(5) 0.061(4) 0.063(4) -0.008(3) 0.000(4) -0.023(4)

loop_
_atom_type_symbol
_atom_type_scat_dispersion_real
_atom_type_scat_dispersion_imag
_atom_type_scat_Cromer_Mann_a1
_atom_type_scat_Cromer_Mann_b1
_atom_type_scat_Cromer_Mann_a2
_atom_type_scat_Cromer_Mann_b2
_atom_type_scat_Cromer_Mann_a3
_atom_type_scat_Cromer_Mann_b3
_atom_type_scat_Cromer_Mann_a4
_atom_type_scat_Cromer_Mann_b4
_atom_type_scat_Cromer_Mann_c
_atom_type_scat_source
C 0.0033 0.0016 2.3100 20.8439 1.0200 10.2075 1.5886 0.5687 0.8650 51.6512 0.2156 'International Tables Vol C 4.2.6.8 and 6.1.1.4'
H 0.0000 0.0000 0.4930 10.5109 0.3229 26.1257 0.1402 3.1424 0.0408 57.7998 0.0030 'International Tables Vol C 4.2.6.8 and 6.1.1.4'
F 0.0171 0.0103 3.5392 10.2825 2.6412 4.2944 1.5170 0.2615 1.0243 26.1476 0.2776 'International Tables Vol C 4.2.6.8 and 6.1.1.4'
N 0.0061 0.0033 12.2126 0.0057 3.1322 9.8933 2.0125 28.9975 1.1663 0.5826 -11.5290 'International Tables Vol C 4.2.6.8 and 6.1.1.4'
O 0.0106 0.0060 3.0485 13.2771 2.2868 5.7011 1.5463 0.3239 0.8670 32.9089 0.2508 'International Tables Vol C 4.2.6.8 and 6.1.1.4'
Pd -0.9988 1.0072 19.3319 0.6987 15.5017 7.9893 5.2954 25.2052 0.6058 76.8986 5.2659 'International Tables Vol C 4.2.6.8 and 6.1.1.4'
S 0.1246 0.1234 6.9053 1.4679 5.2034 22.2151 1.4379 0.2536 1.5863 56.1720 0.8669 'International Tables Vol C 4.2.6.8 and 6.1.1.4'

loop_
_geom_angle_atom_site_label_1
_geom_angle_site_symmetry_1
_geom_angle_atom_site_label_2
_geom_angle_site_symmetry_2
_geom_angle_atom_site_label_3
_geom_angle_site_symmetry_3
_geom_angle
_geom_angle_publ_flag
O2 . Pd1 . C6 . 91.39(18) yes
O2 . Pd1 . N14 . 85.99(17) yes
C6 . Pd1 . N14 . 176.24(18) yes
O2 . Pd1 . N17 . 170.29(16) yes
C6 . Pd1 . N17 . 98.2(2) yes
N14 . Pd1 . N17 . 84.47(18) yes
Pd1 . O2 . C3 . 129.1(3) yes
O2 . C3 . N4 . 124.5(5) yes
O2 . C3 . C13 . 118.2(5) yes
N4 . C3 . C13 . 117.3(5) yes
C3 . N4 . C5 . 127.8(4) yes
C3 . N4 . H41 . 116.3 no
C5 . N4 . H41 . 115.8 no
N4 . C5 . C6 . 122.8(4) yes
N4 . C5 . C12 . 111.6(4) yes
C6 . C5 . C12 . 125.6(5) yes
C5 . C6 . Pd1 . 123.9(4) yes
C5 . C6 . C7 . 112.6(4) yes
Pd1 . C6 . C7 . 123.4(4) yes
C6 . C7 . F8 . 122.2(4) yes
C6 . C7 . C9 . 123.5(5) yes
F8 . C7 . C9 . 114.3(4) yes
C7 . C9 . F10 . 118.9(5) yes
C7 . C9 . C11 . 122.2(5) yes
F10 . C9 . C11 . 118.9(5) yes
C9 . C11 . C12 . 116.6(5) yes
C9 . C11 . H111 . 121.3 no
C12 . C11 . H111 . 122.1 no
C5 . C12 . C11 . 119.5(5) yes
C5 . C12 . H121 . 119.4 no
C11 . C12 . H121 . 121.1 no
C3 . C13 . H132 . 109.0 no
C3 . C13 . H131 . 107.3 no
H132 . C13 . H131 . 110.7 no
C3 . C13 . H133 . 110.0 no
H132 . C13 . H133 . 111.5 no
H131 . C13 . H133 . 108.2 no
Pd1 . N14 . C15 . 170.8(4) yes
N14 . C15 . C16 . 178.4(5) yes
C15 . C16 . H163 . 112.7 no
C15 . C16 . H161 . 112.0 no
H163 . C16 . H161 . 107.6 no
C15 . C16 . H162 . 110.3 no
H163 . C16 . H162 . 107.3 no
H161 . C16 . H162 . 106.6 no
Pd1 . N17 . C18 . 165.5(4) yes
N17 . C18 . C19 . 178.9(6) yes
C18 . C19 . H191 . 109.2 no
C18 . C19 . H192 . 109.7 no
H191 . C19 . H192 . 111.0 no
C18 . C19 . H193 . 108.5 no
H191 . C19 . H193 . 108.1 no
H192 . C19 . H193 . 110.2 no
O21 . S20 . O22 . 111.8(2) yes
O21 . S20 . O23 . 112.5(2) yes
O22 . S20 . O23 . 113.5(3) yes
O21 . S20 . C24 . 106.2(2) yes
O22 . S20 . C24 . 105.7(2) yes
O23 . S20 . C24 . 106.5(2) yes
S20 . C24 . C25 . 120.2(4) yes
S20 . C24 . C29 . 119.5(4) yes
C25 . C24 . C29 . 120.3(5) yes
C24 . C25 . C26 . 119.2(5) yes
C24 . C25 . H251 . 120.9 no
C26 . C25 . H251 . 119.9 no
C25 . C26 . C27 . 121.3(5) yes
C25 . C26 . H261 . 118.7 no
C27 . C26 . H261 . 119.8 no
C26 . C27 . C28 . 118.6(5) yes
C26 . C27 . C30 . 121.5(6) yes
C28 . C27 . C30 . 119.9(7) yes
C27 . C28 . C29 . 120.9(6) yes
C27 . C28 . H281 . 120.0 no
C29 . C28 . H281 . 119.1 no
C28 . C29 . C24 . 119.7(5) yes
C28 . C29 . H291 . 120.4 no
C24 . C29 . H291 . 119.8 no
C27 . C30 . H301 . 109.2 no
C27 . C30 . H303 . 110.0 no
H301 . C30 . H303 . 111.0 no
C27 . C30 . H302 . 107.4 no
H301 . C30 . H302 . 108.5 no
H303 . C30 . H302 . 110.7 no
N31 . C32 . C33 . 177.7(8) yes
C32 . C33 . H332 . 109.3 no
C32 . C33 . H331 . 111.4 no
H332 . C33 . H331 . 108.7 no
C32 . C33 . H333 . 110.4 no
H332 . C33 . H333 . 107.5 no
H331 . C33 . H333 . 109.3 no

loop_
_geom_bond_atom_site_label_1
_geom_bond_site_symmetry_1
_geom_bond_atom_site_label_2
_geom_bond_site_symmetry_2
_geom_bond_distance
_geom_bond_publ_flag
Pd1 . O2 . 1.976(4) yes
Pd1 . C6 . 1.988(5) yes
Pd1 . N14 . 2.102(4) yes
Pd1 . N17 . 1.981(5) yes
O2 . C3 . 1.257(7) yes
C3 . N4 . 1.319(6) yes
C3 . C13 . 1.509(7) yes
N4 . C5 . 1.451(6) yes
N4 . H41 . 0.920 no
C5 . C6 . 1.361(8) yes
C5 . C12 . 1.405(7) yes
C6 . C7 . 1.416(7) yes
C7 . F8 . 1.357(6) yes
C7 . C9 . 1.367(7) yes
C9 . F10 . 1.360(6) yes
C9 . C11 . 1.378(8) yes
C11 . C12 . 1.387(7) yes
C11 . H111 . 0.947 no
C12 . H121 . 0.928 no
C13 . H132 . 0.969 no
C13 . H131 . 0.975 no
C13 . H133 . 0.957 no
N14 . C15 . 1.146(7) yes
C15 . C16 . 1.447(7) yes
C16 . H163 . 0.960 no
C16 . H161 . 0.964 no
C16 . H162 . 0.972 no
N17 . C18 . 1.147(7) yes
C18 . C19 . 1.443(8) yes
C19 . H191 . 0.975 no
C19 . H192 . 0.959 no
C19 . H193 . 0.956 no
S20 . O21 . 1.455(4) yes
S20 . O22 . 1.453(4) yes
S20 . O23 . 1.446(4) yes
S20 . C24 . 1.779(5) yes
C24 . C25 . 1.387(7) yes
C24 . C29 . 1.373(8) yes
C25 . C26 . 1.396(8) yes
C25 . H251 . 0.944 no
C26 . C27 . 1.375(10) yes
C26 . H261 . 0.941 no
C27 . C28 . 1.385(9) yes
C27 . C30 . 1.534(8) yes
C28 . C29 . 1.397(8) yes
C28 . H281 . 0.947 no
C29 . H291 . 0.938 no
C30 . H301 . 0.963 no
C30 . H303 . 0.964 no
C30 . H302 . 0.967 no
N31 . C32 . 1.143(10) yes
C32 . C33 . 1.444(11) yes
C33 . H332 . 0.964 no
C33 . H331 . 0.963 no
C33 . H333 . 0.969 no

loop_
_geom_hbond_atom_site_label_D
_geom_hbond_site_symmetry_D
_geom_hbond_atom_site_label_H
_geom_hbond_site_symmetry_H
_geom_hbond_atom_site_label_A
_geom_hbond_site_symmetry_A
_geom_hbond_angle_DHA
_geom_hbond_distance_DH
_geom_hbond_distance_HA
_geom_hbond_distance_DA
_geom_hbond_publ_flag
N4 . H41 . O22 1_544 166 0.92 1.92 2.824(8) yes
C11 . H111 . O21 2_656 156 0.95 2.54 3.427(8) yes
C12 . H121 . O21 1_544 171 0.93 2.49 3.415(8) yes
C13 . H132 . O22 1_544 146 0.97 2.34 3.186(8) yes
C16 . H163 . O23 1_454 148 0.96 2.39 3.241(8) yes
C16 . H162 . O21 1_554 154 0.97 2.30 3.207(8) yes
C19 . H191 . O23 2_666 142 0.98 2.54 3.357(8) yes
C19 . H193 . O21 2_566 175 0.96 2.56 3.515(8) yes

loop_
_oxford_twin_element_scale_factors
0.764(14)
0.236(14)
